data_4339117
loop_
_publ_author_name
'Giessmann, Stephan'
'Blaurock, Steffen'
'Lorenz, Volker'
'Edelmann, Frank T.'

_publ_section_title
;
 Unusual inorganic ring systems of scandium and yttrium containing group
 13 Metals: coordination of monomeric Me(2)InOMe to yttrium.
;
_journal_issue 26
_journal_name_full 'Inorganic chemistry'
_journal_page_first 10956
_journal_page_last 10958
_journal_paper_doi 10.1021/ic701909m
_journal_volume 46
_journal_year 2007
_chemical_formula_sum 'C56 H64 In3 O8 Si4 Y'
_chemical_formula_weight 1410.80
_chemical_name_systematic
; 
 ? 
;
_space_group_IT_number 15
_symmetry_cell_setting monoclinic
_symmetry_space_group_name_Hall '-C 2yc'
_symmetry_space_group_name_H-M 'C 1 2/c 1'
_atom_sites_solution_hydrogens geom
_atom_sites_solution_primary direct
_atom_sites_solution_secondary difmap
_audit_creation_method SHELXL-97
_cell_angle_alpha 90.00
_cell_angle_beta 103.29(3)
_cell_angle_gamma 90.00
_cell_formula_units_Z 4
_cell_length_a 19.832(4)
_cell_length_b 12.054(2)
_cell_length_c 26.508(5)
_cell_measurement_reflns_used 2318
_cell_measurement_temperature 173(2)
_cell_measurement_theta_max 29.25
_cell_measurement_theta_min 1.99
_cell_volume 6167(2)
_computing_cell_refinement 'Stoe XAREA'
_computing_data_collection 'Stoe XAREA'
_computing_data_reduction 'Stoe XAREA'
_computing_molecular_graphics 'Bruker SHELXTL PLUS'
_computing_publication_material 'Bruker SHELXTL PLUS'
_computing_structure_refinement 'SHELXL-97 (Sheldrick, 1997)'
_computing_structure_solution 'SHELXS-97 (Sheldrick, 1990)'
_diffrn_ambient_temperature 173(2)
_diffrn_measured_fraction_theta_full 0.993
_diffrn_measured_fraction_theta_max 0.993
_diffrn_measurement_device_type 'Stoe IPDS 2T'
_diffrn_measurement_method omega-scans
_diffrn_radiation_monochromator graphite
_diffrn_radiation_source 'fine-focus sealed tube'
_diffrn_radiation_type MoK\a
_diffrn_radiation_wavelength 0.71073
_diffrn_reflns_av_R_equivalents 0.0969
_diffrn_reflns_av_sigmaI/netI 0.0404
_diffrn_reflns_limit_h_max 26
_diffrn_reflns_limit_h_min -27
_diffrn_reflns_limit_k_max 16
_diffrn_reflns_limit_k_min 0
_diffrn_reflns_limit_l_max 36
_diffrn_reflns_limit_l_min 0
_diffrn_reflns_number 37383
_diffrn_reflns_theta_full 29.25
_diffrn_reflns_theta_max 29.25
_diffrn_reflns_theta_min 1.99
_exptl_absorpt_coefficient_mu 2.165
_exptl_absorpt_correction_T_max 0.6714
_exptl_absorpt_correction_T_min 0.4780
_exptl_absorpt_correction_type none
_exptl_crystal_colour colorless
_exptl_crystal_density_diffrn 1.520
_exptl_crystal_density_method 'not measured'
_exptl_crystal_description prism
_exptl_crystal_F_000 2824
_exptl_crystal_size_max 0.40
_exptl_crystal_size_mid 0.30
_exptl_crystal_size_min 0.20
_refine_diff_density_max 1.435
_refine_diff_density_min -1.440
_refine_diff_density_rms 0.118
_refine_ls_extinction_method none
_refine_ls_goodness_of_fit_ref 0.908
_refine_ls_hydrogen_treatment mixed
_refine_ls_matrix_type full
_refine_ls_number_parameters 326
_refine_ls_number_reflns 8332
_refine_ls_number_restraints 0
_refine_ls_restrained_S_all 0.908
_refine_ls_R_factor_all 0.0720
_refine_ls_R_factor_gt 0.0465
_refine_ls_shift/su_max 0.061
_refine_ls_shift/su_mean 0.003
_refine_ls_structure_factor_coef Fsqd
_refine_ls_weighting_details 'calc w=1/[\s^2^(Fo^2^)+(0.0720P)^2^+0.0000P] where P=(Fo^2^+2Fc^2^)/3'
_refine_ls_weighting_scheme calc
_refine_ls_wR_factor_gt 0.1107
_refine_ls_wR_factor_ref 0.1175
_reflns_number_gt 5492
_reflns_number_total 8332
_reflns_threshold_expression >2sigma(I)
_cod_data_source_file ic701909m-file005.cif
_cod_data_source_block ip2_271a
_cod_original_sg_symbol_H-M C2/c
_cod_database_code 4339117

loop_
_symmetry_equiv_pos_as_xyz
'x, y, z'
'-x, y, -z+1/2'
'x+1/2, y+1/2, z'
'-x+1/2, y+1/2, -z+1/2'
'-x, -y, -z'
'x, -y, z-1/2'
'-x+1/2, -y+1/2, -z'
'x+1/2, -y+1/2, z-1/2'

loop_
_atom_site_label
_atom_site_type_symbol
_atom_site_fract_x
_atom_site_fract_y
_atom_site_fract_z
_atom_site_U_iso_or_equiv
_atom_site_adp_type
_atom_site_occupancy
_atom_site_symmetry_multiplicity
_atom_site_calc_flag
_atom_site_refinement_flags
C1 C 0.3932(3) 0.6612(4) 0.07003(19) 0.0616(13) Uani 1 1 d .
C2 C 0.3352(3) 0.7306(5) 0.0612(3) 0.085(2) Uani 1 1 d .
H2A H 0.2999 0.7170 0.0793 0.102 Uiso 1 1 calc R
C3 C 0.3278(4) 0.8180(6) 0.0269(3) 0.098(2) Uani 1 1 d .
H3A H 0.2882 0.8645 0.0222 0.117 Uiso 1 1 calc R
C4 C 0.3763(5) 0.8375(5) 0.0002(2) 0.094(2) Uani 1 1 d .
H4A H 0.3703 0.8976 -0.0236 0.112 Uiso 1 1 calc R
C5 C 0.4343(5) 0.7724(5) 0.0065(2) 0.088(2) Uani 1 1 d .
H5A H 0.4683 0.7873 -0.0127 0.105 Uiso 1 1 calc R
C6 C 0.4431(3) 0.6820(5) 0.0423(2) 0.0701(15) Uani 1 1 d .
H6A H 0.4831 0.6363 0.0471 0.084 Uiso 1 1 calc R
C7 C 0.3215(2) 0.4589(4) 0.1039(2) 0.0621(13) Uani 1 1 d .
C8 C 0.2870(5) 0.4343(7) 0.0548(3) 0.135(4) Uani 1 1 d .
H8A H 0.3039 0.4618 0.0264 0.162 Uiso 1 1 calc R
C9 C 0.2263(5) 0.3683(8) 0.0450(5) 0.155(5) Uani 1 1 d .
H9A H 0.2021 0.3529 0.0105 0.186 Uiso 1 1 calc R
C10 C 0.2034(4) 0.3283(6) 0.0847(6) 0.147(5) Uani 1 1 d .
H10A H 0.1627 0.2841 0.0778 0.177 Uiso 1 1 calc R
C11 C 0.2360(5) 0.3483(8) 0.1346(5) 0.150(5) Uani 1 1 d .
H11A H 0.2192 0.3184 0.1626 0.180 Uiso 1 1 calc R
C12 C 0.2958(4) 0.4153(6) 0.1434(3) 0.101(2) Uani 1 1 d .
H12A H 0.3192 0.4308 0.1781 0.121 Uiso 1 1 calc R
C13 C 0.5129(2) 0.2436(4) 0.12173(17) 0.0474(9) Uani 1 1 d .
C14 C 0.4499(2) 0.2038(4) 0.0930(2) 0.0608(12) Uani 1 1 d .
H14A H 0.4118 0.2532 0.0834 0.073 Uiso 1 1 calc R
C15 C 0.4417(3) 0.0935(5) 0.0781(3) 0.0808(17) Uani 1 1 d .
H15A H 0.3981 0.0682 0.0585 0.097 Uiso 1 1 calc R
C16 C 0.4960(4) 0.0210(5) 0.0913(2) 0.0816(18) Uani 1 1 d .
H16A H 0.4905 -0.0542 0.0803 0.098 Uiso 1 1 calc R
C17 C 0.5583(3) 0.0569(5) 0.1203(2) 0.0755(16) Uani 1 1 d .
H17A H 0.5956 0.0061 0.1307 0.091 Uiso 1 1 calc R
C18 C 0.5672(2) 0.1688(4) 0.1348(2) 0.0596(12) Uani 1 1 d .
H18A H 0.6111 0.1937 0.1539 0.071 Uiso 1 1 calc R
C19 C 0.6143(2) 0.4401(4) 0.13886(19) 0.0520(10) Uani 1 1 d .
C20 C 0.6676(2) 0.4592(4) 0.1815(2) 0.0628(13) Uani 1 1 d .
H20A H 0.6597 0.4462 0.2151 0.075 Uiso 1 1 calc R
C21 C 0.7319(3) 0.4964(5) 0.1775(3) 0.0822(19) Uani 1 1 d .
H21A H 0.7677 0.5071 0.2078 0.099 Uiso 1 1 calc R
C22 C 0.7437(3) 0.5174(7) 0.1306(3) 0.104(3) Uani 1 1 d .
H22A H 0.7876 0.5440 0.1275 0.125 Uiso 1 1 calc R
C23 C 0.6932(5) 0.5006(10) 0.0881(3) 0.147(4) Uani 1 1 d .
H23A H 0.7017 0.5165 0.0550 0.176 Uiso 1 1 calc R
C24 C 0.6276(4) 0.4596(8) 0.0915(3) 0.113(3) Uani 1 1 d .
H24A H 0.5929 0.4458 0.0609 0.136 Uiso 1 1 calc R
C25 C 0.3985(3) 0.1925(5) 0.2185(3) 0.0800(17) Uani 1 1 d .
H25A H 0.3995 0.1112 0.2188 0.120 Uiso 1 1 calc R
H25B H 0.3824 0.2188 0.1828 0.120 Uiso 1 1 calc R
H25C H 0.3670 0.2188 0.2395 0.120 Uiso 1 1 calc R
C26 C 0.5799(3) 0.7157(5) 0.1789(2) 0.0689(14) Uani 1 1 d .
H26A H 0.6210 0.7632 0.1857 0.103 Uiso 1 1 calc R
H26B H 0.5387 0.7606 0.1648 0.103 Uiso 1 1 calc R
H26C H 0.5846 0.6580 0.1539 0.103 Uiso 1 1 calc R
C27 C 0.7401(2) 0.6820(5) 0.3027(3) 0.0803(18) Uani 1 1 d .
H27A H 0.7711 0.7435 0.3168 0.120 Uiso 1 1 calc R
H27B H 0.7464 0.6625 0.2682 0.120 Uiso 1 1 calc R
H27C H 0.7510 0.6176 0.3257 0.120 Uiso 1 1 calc R
C28 C 0.5807(3) 0.8751(5) 0.3110(4) 0.104(3) Uani 1 1 d .
H28A H 0.6139 0.9340 0.3248 0.157 Uiso 1 1 calc R
H28B H 0.5529 0.8580 0.3362 0.157 Uiso 1 1 calc R
H28C H 0.5501 0.8999 0.2785 0.157 Uiso 1 1 calc R
O1 O 0.41779(13) 0.5884(2) 0.17624(12) 0.0449(6) Uani 1 1 d .
O2 O 0.46714(16) 0.4670(3) 0.10877(12) 0.0528(7) Uani 1 1 d .
O3 O 0.52147(12) 0.3981(2) 0.20434(11) 0.0385(5) Uani 1 1 d .
O4 O 0.57312(14) 0.6657(2) 0.22546(13) 0.0517(7) Uani 1 1 d .
Si1 Si 0.40255(6) 0.54400(10) 0.11722(5) 0.0483(3) Uani 1 1 d .
Si2 Si 0.52702(5) 0.38977(9) 0.14467(5) 0.0421(2) Uani 1 1 d .
Y1 Y 0.5000 0.54884(4) 0.2500 0.03467(12) Uani 1 2 d S
In1 In 0.5000 0.25457(3) 0.2500 0.04401(11) Uani 1 2 d S
In2 In 0.635071(15) 0.73099(3) 0.297177(16) 0.05786(12) Uani 1 1 d .

loop_
_atom_site_aniso_label
_atom_site_aniso_U_11
_atom_site_aniso_U_22
_atom_site_aniso_U_33
_atom_site_aniso_U_23
_atom_site_aniso_U_13
_atom_site_aniso_U_12
C1 0.077(3) 0.048(2) 0.051(3) 0.009(2) -0.004(2) -0.011(2)
C2 0.077(4) 0.069(4) 0.095(4) 0.033(3) -0.012(3) 0.009(3)
C3 0.114(6) 0.060(4) 0.095(5) 0.020(3) -0.024(4) 0.001(4)
C4 0.161(7) 0.045(3) 0.058(4) 0.003(3) -0.010(4) -0.014(4)
C5 0.148(7) 0.058(3) 0.057(3) -0.008(3) 0.023(4) -0.030(4)
C6 0.103(4) 0.052(3) 0.055(3) -0.001(2) 0.016(3) -0.011(3)
C7 0.041(2) 0.044(2) 0.092(4) 0.013(2) -0.004(2) 0.0010(18)
C8 0.134(7) 0.104(6) 0.122(6) 0.041(5) -0.064(5) -0.049(5)
C9 0.126(7) 0.092(6) 0.187(10) 0.034(6) -0.088(7) -0.037(6)
C10 0.060(4) 0.053(4) 0.303(16) -0.002(6) -0.011(7) -0.010(3)
C11 0.107(6) 0.109(7) 0.256(13) -0.067(8) 0.084(8) -0.072(6)
C12 0.082(4) 0.095(5) 0.136(6) -0.024(4) 0.044(4) -0.039(4)
C13 0.044(2) 0.046(2) 0.053(2) -0.0095(19) 0.0136(18) -0.0073(17)
C14 0.044(2) 0.060(3) 0.075(3) -0.013(2) 0.006(2) -0.010(2)
C15 0.071(4) 0.070(4) 0.093(4) -0.022(3) 0.002(3) -0.026(3)
C16 0.099(5) 0.047(3) 0.093(4) -0.025(3) 0.009(4) -0.015(3)
C17 0.075(4) 0.051(3) 0.096(4) -0.014(3) 0.010(3) 0.011(3)
C18 0.050(2) 0.049(2) 0.076(3) -0.019(2) 0.005(2) -0.0005(19)
C19 0.046(2) 0.046(2) 0.070(3) -0.016(2) 0.027(2) -0.0075(18)
C20 0.038(2) 0.061(3) 0.091(4) -0.009(3) 0.019(2) -0.004(2)
C21 0.042(2) 0.084(4) 0.122(5) -0.022(4) 0.022(3) -0.007(3)
C22 0.063(4) 0.125(6) 0.137(7) -0.022(5) 0.048(4) -0.041(4)
C23 0.117(6) 0.242(12) 0.106(6) -0.042(7) 0.076(5) -0.087(7)
C24 0.096(5) 0.178(8) 0.080(4) -0.045(5) 0.050(4) -0.075(5)
C25 0.064(3) 0.072(4) 0.102(4) -0.014(3) 0.016(3) -0.037(3)
C26 0.060(3) 0.058(3) 0.092(4) 0.010(3) 0.024(3) -0.011(2)
C27 0.034(2) 0.078(4) 0.131(5) -0.004(4) 0.024(3) -0.013(2)
C28 0.066(4) 0.048(3) 0.192(8) -0.040(4) 0.014(4) 0.004(3)
O1 0.0316(12) 0.0409(15) 0.0616(17) 0.0110(13) 0.0097(12) 0.0070(11)
O2 0.0515(16) 0.0539(18) 0.0527(17) 0.0056(14) 0.0118(13) 0.0025(14)
O3 0.0317(12) 0.0293(11) 0.0543(16) 0.0003(11) 0.0095(11) -0.0002(10)
O4 0.0390(14) 0.0415(15) 0.076(2) 0.0038(14) 0.0156(14) -0.0075(12)
Si1 0.0391(5) 0.0441(6) 0.0574(7) 0.0122(5) 0.0022(5) -0.0010(5)
Si2 0.0345(5) 0.0397(5) 0.0537(6) -0.0051(5) 0.0131(5) -0.0035(4)
Y1 0.0243(2) 0.0284(2) 0.0512(3) 0.000 0.00854(19) 0.000
In1 0.0436(2) 0.02696(18) 0.0617(3) 0.000 0.01259(18) 0.000
In2 0.03488(15) 0.03842(15) 0.0984(3) -0.00914(16) 0.01138(15) -0.01013(11)

loop_
_atom_type_symbol
_atom_type_description
_atom_type_scat_dispersion_real
_atom_type_scat_dispersion_imag
_atom_type_scat_source
C C 0.0033 0.0016 'International Tables Vol C Tables 4.2.6.8 and 6.1.1.4'
H H 0.0000 0.0000 'International Tables Vol C Tables 4.2.6.8 and 6.1.1.4'
O O 0.0106 0.0060 'International Tables Vol C Tables 4.2.6.8 and 6.1.1.4'
Si Si 0.0817 0.0704 'International Tables Vol C Tables 4.2.6.8 and 6.1.1.4'
Y Y -2.7962 3.5667 'International Tables Vol C Tables 4.2.6.8 and 6.1.1.4'
In In -0.7276 1.3100 'International Tables Vol C Tables 4.2.6.8 and 6.1.1.4'

loop_
_geom_angle_atom_site_label_1
_geom_angle_atom_site_label_2
_geom_angle_atom_site_label_3
_geom_angle
_geom_angle_site_symmetry_1
_geom_angle_site_symmetry_3
C6 C1 C2 117.6(5) . .
C6 C1 Si1 121.3(4) . .
C2 C1 Si1 121.1(5) . .
C3 C2 C1 121.9(7) . .
C3 C2 H2A 119.0 . .
C1 C2 H2A 119.0 . .
C4 C3 C2 120.1(7) . .
C4 C3 H3A 119.9 . .
C2 C3 H3A 119.9 . .
C3 C4 C5 121.3(6) . .
C3 C4 H4A 119.4 . .
C5 C4 H4A 119.4 . .
C4 C5 C6 119.2(7) . .
C4 C5 H5A 120.4 . .
C6 C5 H5A 120.4 . .
C1 C6 C5 119.8(6) . .
C1 C6 H6A 120.1 . .
C5 C6 H6A 120.1 . .
C8 C7 C12 117.1(6) . .
C8 C7 Si1 121.5(5) . .
C12 C7 Si1 121.4(5) . .
C7 C8 C9 121.2(9) . .
C7 C8 H8A 119.4 . .
C9 C8 H8A 119.4 . .
C10 C9 C8 119.4(9) . .
C10 C9 H9A 120.3 . .
C8 C9 H9A 120.3 . .
C11 C10 C9 122.5(8) . .
C11 C10 H10A 118.7 . .
C9 C10 H10A 118.8 . .
C10 C11 C12 117.2(10) . .
C10 C11 H11A 121.4 . .
C12 C11 H11A 121.4 . .
C7 C12 C11 122.7(9) . .
C7 C12 H12A 118.6 . .
C11 C12 H12A 118.6 . .
C18 C13 C14 117.5(4) . .
C18 C13 Si2 118.9(3) . .
C14 C13 Si2 123.6(4) . .
C15 C14 C13 121.3(5) . .
C15 C14 H14A 119.4 . .
C13 C14 H14A 119.4 . .
C16 C15 C14 120.4(5) . .
C16 C15 H15A 119.8 . .
C14 C15 H15A 119.8 . .
C15 C16 C17 119.9(5) . .
C15 C16 H16A 120.1 . .
C17 C16 H16A 120.1 . .
C16 C17 C18 119.9(5) . .
C16 C17 H17A 120.0 . .
C18 C17 H17A 120.0 . .
C13 C18 C17 121.0(5) . .
C13 C18 H18A 119.5 . .
C17 C18 H18A 119.5 . .
C24 C19 C20 116.9(5) . .
C24 C19 Si2 120.7(4) . .
C20 C19 Si2 122.4(4) . .
C21 C20 C19 122.6(6) . .
C21 C20 H20A 118.7 . .
C19 C20 H20A 118.7 . .
C22 C21 C20 119.6(6) . .
C22 C21 H21A 120.2 . .
C20 C21 H21A 120.2 . .
C21 C22 C23 119.8(6) . .
C21 C22 H22A 120.1 . .
C23 C22 H22A 120.1 . .
C22 C23 C24 121.3(7) . .
C22 C23 H23A 119.4 . .
C24 C23 H23A 119.4 . .
C19 C24 C23 119.7(7) . .
C19 C24 H24A 120.1 . .
C23 C24 H24A 120.1 . .
In1 C25 H25A 109.5 . .
In1 C25 H25B 109.5 . .
H25A C25 H25B 109.5 . .
In1 C25 H25C 109.5 . .
H25A C25 H25C 109.5 . .
H25B C25 H25C 109.5 . .
O4 C26 H26A 109.5 . .
O4 C26 H26B 109.5 . .
H26A C26 H26B 109.5 . .
O4 C26 H26C 109.5 . .
H26A C26 H26C 109.5 . .
H26B C26 H26C 109.5 . .
In2 C27 H27A 109.5 . .
In2 C27 H27B 109.5 . .
H27A C27 H27B 109.5 . .
In2 C27 H27C 109.5 . .
H27A C27 H27C 109.5 . .
H27B C27 H27C 109.5 . .
In2 C28 H28A 109.5 . .
In2 C28 H28B 109.5 . .
H28A C28 H28B 109.5 . .
In2 C28 H28C 109.5 . .
H28A C28 H28C 109.5 . .
H28B C28 H28C 109.5 . .
Si1 O1 In2 124.70(15) . 2_655
Si1 O1 Y1 134.14(15) . .
In2 O1 Y1 100.74(12) 2_655 .
Si2 O2 Si1 136.9(2) . .
Si2 O3 In1 123.64(14) . .
Si2 O3 Y1 129.31(15) . .
In1 O3 Y1 104.52(11) . .
C26 O4 In2 117.8(3) . .
C26 O4 Y1 136.7(3) . .
In2 O4 Y1 104.51(14) . .
O1 Si1 O2 109.99(16) . .
O1 Si1 C1 111.5(2) . .
O2 Si1 C1 107.3(2) . .
O1 Si1 C7 109.0(2) . .
O2 Si1 C7 109.2(2) . .
C1 Si1 C7 109.9(2) . .
O3 Si2 O2 109.38(16) . .
O3 Si2 C13 109.83(18) . .
O2 Si2 C13 108.32(19) . .
O3 Si2 C19 109.45(18) . .
O2 Si2 C19 109.2(2) . .
C13 Si2 C19 110.60(19) . .
O4 Y1 O4 101.39(16) . 2_655
O4 Y1 O3 97.81(11) . .
O4 Y1 O3 151.07(10) 2_655 .
O4 Y1 O3 151.07(10) . 2_655
O4 Y1 O3 97.81(11) 2_655 2_655
O3 Y1 O3 74.10(13) . 2_655
O4 Y1 O1 74.56(11) . 2_655
O4 Y1 O1 90.15(11) 2_655 2_655
O3 Y1 O1 115.88(9) . 2_655
O3 Y1 O1 84.01(10) 2_655 2_655
O4 Y1 O1 90.15(11) . .
O4 Y1 O1 74.56(11) 2_655 .
O3 Y1 O1 84.01(10) . .
O3 Y1 O1 115.88(9) 2_655 .
O1 Y1 O1 155.98(14) 2_655 .
O4 Y1 In2 37.11(9) . .
O4 Y1 In2 89.72(8) 2_655 .
O3 Y1 In2 118.28(6) . .
O3 Y1 In2 122.48(7) 2_655 .
O1 Y1 In2 38.81(7) 2_655 .
O1 Y1 In2 121.05(7) . .
O4 Y1 In2 89.72(8) . 2_655
O4 Y1 In2 37.11(9) 2_655 2_655
O3 Y1 In2 122.48(7) . 2_655
O3 Y1 In2 118.28(6) 2_655 2_655
O1 Y1 In2 121.05(7) 2_655 2_655
O1 Y1 In2 38.81(7) . 2_655
In2 Y1 In2 101.42(3) . 2_655
O4 Y1 In1 129.30(8) . .
O4 Y1 In1 129.30(8) 2_655 .
O3 Y1 In1 37.05(7) . .
O3 Y1 In1 37.05(7) 2_655 .
O1 Y1 In1 102.01(7) 2_655 .
O1 Y1 In1 102.01(7) . .
In2 Y1 In1 129.291(13) . .
In2 Y1 In1 129.291(13) 2_655 .
C25 In1 C25 138.8(4) 2_655 .
C25 In1 O3 101.9(2) 2_655 .
C25 In1 O3 110.16(19) . .
C25 In1 O3 110.16(19) 2_655 2_655
C25 In1 O3 101.9(2) . 2_655
O3 In1 O3 76.85(14) . 2_655
C25 In1 Y1 110.58(19) 2_655 .
C25 In1 Y1 110.58(19) . .
O3 In1 Y1 38.43(7) . .
O3 In1 Y1 38.43(7) 2_655 .
C28 In2 C27 137.8(2) . .
C28 In2 O4 104.0(2) . .
C27 In2 O4 107.9(2) . .
C28 In2 O1 106.5(2) . 2_655
C27 In2 O1 106.82(18) . 2_655
O4 In2 O1 77.40(11) . 2_655
C28 In2 Y1 101.51(17) . .
C27 In2 Y1 120.66(17) . .
O4 In2 Y1 38.38(8) . .
O1 In2 Y1 40.46(7) 2_655 .

loop_
_geom_bond_atom_site_label_1
_geom_bond_atom_site_label_2
_geom_bond_distance
_geom_bond_site_symmetry_2
C1 C6 1.384(8) .
C1 C2 1.398(8) .
C1 Si1 1.868(5) .
C2 C3 1.376(9) .
C2 H2A 0.9500 .
C3 C4 1.340(11) .
C3 H3A 0.9500 .
C4 C5 1.372(11) .
C4 H4A 0.9500 .
C5 C6 1.429(8) .
C5 H5A 0.9500 .
C6 H6A 0.9500 .
C7 C8 1.356(9) .
C7 C12 1.372(9) .
C7 Si1 1.871(5) .
C8 C9 1.417(12) .
C8 H8A 0.9500 .
C9 C10 1.327(16) .
C9 H9A 0.9500 .
C10 C11 1.354(16) .
C10 H10A 0.9500 .
C11 C12 1.409(9) .
C11 H11A 0.9500 .
C12 H12A 0.9500 .
C13 C18 1.387(6) .
C13 C14 1.389(6) .
C13 Si2 1.864(4) .
C14 C15 1.386(7) .
C14 H14A 0.9500 .
C15 C16 1.370(9) .
C15 H15A 0.9500 .
C16 C17 1.367(8) .
C16 H16A 0.9500 .
C17 C18 1.402(7) .
C17 H17A 0.9500 .
C18 H18A 0.9500 .
C19 C24 1.361(8) .
C19 C20 1.379(7) .
C19 Si2 1.873(4) .
C20 C21 1.380(7) .
C20 H20A 0.9500 .
C21 C22 1.340(10) .
C21 H21A 0.9500 .
C22 C23 1.340(11) .
C22 H22A 0.9500 .
C23 C24 1.415(9) .
C23 H23A 0.9500 .
C24 H24A 0.9500 .
C25 In1 2.130(5) .
C25 H25A 0.9800 .
C25 H25B 0.9800 .
C25 H25C 0.9800 .
C26 O4 1.406(6) .
C26 H26A 0.9800 .
C26 H26B 0.9800 .
C26 H26C 0.9800 .
C27 In2 2.137(5) .
C27 H27A 0.9800 .
C27 H27B 0.9800 .
C27 H27C 0.9800 .
C28 In2 2.121(5) .
C28 H28A 0.9800 .
C28 H28B 0.9800 .
C28 H28C 0.9800 .
O1 Si1 1.615(3) .
O1 In2 2.211(3) 2_655
O1 Y1 2.290(3) .
O2 Si2 1.632(3) .
O2 Si1 1.638(3) .
O3 Si2 1.614(3) .
O3 In1 2.208(3) .
O3 Y1 2.277(3) .
O4 In2 2.161(3) .
O4 Y1 2.223(3) .
Y1 O4 2.223(3) 2_655
Y1 O3 2.277(3) 2_655
Y1 O1 2.290(3) 2_655
Y1 In2 3.4670(8) .
Y1 In2 3.4670(8) 2_655
Y1 In1 3.5470(9) .
In1 C25 2.130(5) 2_655
In1 O3 2.208(3) 2_655
In2 O1 2.211(3) 2_655

loop_
_geom_torsion_atom_site_label_1
_geom_torsion_atom_site_label_2
_geom_torsion_atom_site_label_3
_geom_torsion_atom_site_label_4
_geom_torsion
_geom_torsion_site_symmetry_1
_geom_torsion_site_symmetry_4
C6 C1 C2 C3 -1.1(9) . .
Si1 C1 C2 C3 179.4(5) . .
C1 C2 C3 C4 1.2(11) . .
C2 C3 C4 C5 -0.7(10) . .
C3 C4 C5 C6 0.1(9) . .
C2 C1 C6 C5 0.5(8) . .
Si1 C1 C6 C5 180.0(4) . .
C4 C5 C6 C1 0.0(8) . .
C12 C7 C8 C9 1.3(13) . .
Si1 C7 C8 C9 179.0(7) . .
C7 C8 C9 C10 -1.2(16) . .
C8 C9 C10 C11 0.1(16) . .
C9 C10 C11 C12 0.7(15) . .
C8 C7 C12 C11 -0.5(11) . .
Si1 C7 C12 C11 -178.1(7) . .
C10 C11 C12 C7 -0.5(14) . .
C18 C13 C14 C15 0.1(8) . .
Si2 C13 C14 C15 -178.3(5) . .
C13 C14 C15 C16 -0.2(10) . .
C14 C15 C16 C17 1.4(11) . .
C15 C16 C17 C18 -2.4(10) . .
C14 C13 C18 C17 -1.1(8) . .
Si2 C13 C18 C17 177.4(5) . .
C16 C17 C18 C13 2.3(10) . .
C24 C19 C20 C21 0.0(9) . .
Si2 C19 C20 C21 -179.9(4) . .
C19 C20 C21 C22 1.4(10) . .
C20 C21 C22 C23 -0.9(13) . .
C21 C22 C23 C24 -0.8(17) . .
C20 C19 C24 C23 -1.7(12) . .
Si2 C19 C24 C23 178.2(8) . .
C22 C23 C24 C19 2.1(17) . .
In2 O1 Si1 O2 161.35(17) 2_655 .
Y1 O1 Si1 O2 -9.7(3) . .
In2 O1 Si1 C1 42.5(3) 2_655 .
Y1 O1 Si1 C1 -128.5(3) . .
In2 O1 Si1 C7 -78.9(2) 2_655 .
Y1 O1 Si1 C7 110.1(2) . .
Si2 O2 Si1 O1 26.4(4) . .
Si2 O2 Si1 C1 147.8(3) . .
Si2 O2 Si1 C7 -93.2(4) . .
C6 C1 Si1 O1 109.6(4) . .
C2 C1 Si1 O1 -70.9(5) . .
C6 C1 Si1 O2 -10.9(5) . .
C2 C1 Si1 O2 168.6(4) . .
C6 C1 Si1 C7 -129.4(4) . .
C2 C1 Si1 C7 50.0(5) . .
C8 C7 Si1 O1 163.4(6) . .
C12 C7 Si1 O1 -19.1(5) . .
C8 C7 Si1 O2 -76.4(6) . .
C12 C7 Si1 O2 101.1(5) . .
C8 C7 Si1 C1 41.0(7) . .
C12 C7 Si1 C1 -141.5(5) . .
In1 O3 Si2 O2 118.67(18) . .
Y1 O3 Si2 O2 -40.4(2) . .
In1 O3 Si2 C13 -0.1(2) . .
Y1 O3 Si2 C13 -159.18(19) . .
In1 O3 Si2 C19 -121.7(2) . .
Y1 O3 Si2 C19 79.2(2) . .
Si1 O2 Si2 O3 -3.5(4) . .
Si1 O2 Si2 C13 116.2(3) . .
Si1 O2 Si2 C19 -123.3(3) . .
C18 C13 Si2 O3 -79.9(4) . .
C14 C13 Si2 O3 98.5(4) . .
C18 C13 Si2 O2 160.7(4) . .
C14 C13 Si2 O2 -20.9(5) . .
C18 C13 Si2 C19 41.0(5) . .
C14 C13 Si2 C19 -140.6(4) . .
C24 C19 Si2 O3 -168.5(6) . .
C20 C19 Si2 O3 11.4(5) . .
C24 C19 Si2 O2 -48.7(6) . .
C20 C19 Si2 O2 131.1(4) . .
C24 C19 Si2 C13 70.4(6) . .
C20 C19 Si2 C13 -109.7(4) . .
C26 O4 Y1 O4 -93.5(4) . 2_655
In2 O4 Y1 O4 74.07(11) . 2_655
C26 O4 Y1 O3 64.7(4) . .
In2 O4 Y1 O3 -127.68(12) . .
C26 O4 Y1 O3 135.9(4) . 2_655
In2 O4 Y1 O3 -56.5(3) . 2_655
C26 O4 Y1 O1 179.5(5) . 2_655
In2 O4 Y1 O1 -12.90(11) . 2_655
C26 O4 Y1 O1 -19.2(4) . .
In2 O4 Y1 O1 148.34(12) . .
C26 O4 Y1 In2 -167.6(5) . .
C26 O4 Y1 In2 -58.0(4) . 2_655
In2 O4 Y1 In2 109.54(11) . 2_655
C26 O4 Y1 In1 86.5(4) . .
In2 O4 Y1 In1 -105.93(11) . .
Si2 O3 Y1 O4 -46.29(19) . .
In1 O3 Y1 O4 151.58(11) . .
Si2 O3 Y1 O4 85.0(3) . 2_655
In1 O3 Y1 O4 -77.1(2) . 2_655
Si2 O3 Y1 O3 162.1(2) . 2_655
In1 O3 Y1 O3 0.0 . 2_655
Si2 O3 Y1 O1 -122.87(18) . 2_655
In1 O3 Y1 O1 75.00(12) . 2_655
Si2 O3 Y1 O1 43.04(18) . .
In1 O3 Y1 O1 -119.09(11) . .
Si2 O3 Y1 In2 -79.13(18) . .
In1 O3 Y1 In2 118.74(7) . .
Si2 O3 Y1 In2 48.4(2) . 2_655
In1 O3 Y1 In2 -113.74(8) . 2_655
Si2 O3 Y1 In1 162.1(2) . .
Si1 O1 Y1 O4 83.1(2) . .
In2 O1 Y1 O4 -89.37(12) 2_655 .
Si1 O1 Y1 O4 -175.1(2) . 2_655
In2 O1 Y1 O4 12.41(11) 2_655 2_655
Si1 O1 Y1 O3 -14.7(2) . .
In2 O1 Y1 O3 172.79(11) 2_655 .
Si1 O1 Y1 O3 -83.8(2) . 2_655
In2 O1 Y1 O3 103.71(11) 2_655 2_655
Si1 O1 Y1 O1 132.7(2) . 2_655
In2 O1 Y1 O1 -39.78(7) 2_655 2_655
Si1 O1 Y1 In2 104.8(2) . .
In2 O1 Y1 In2 -67.68(11) 2_655 .
Si1 O1 Y1 In2 172.5(3) . 2_655
Si1 O1 Y1 In1 -47.3(2) . .
In2 O1 Y1 In1 140.22(7) 2_655 .
Si2 O3 In1 C25 88.4(2) . 2_655
Y1 O3 In1 C25 -108.2(2) . 2_655
Si2 O3 In1 C25 -65.4(3) . .
Y1 O3 In1 C25 98.0(2) . .
Si2 O3 In1 O3 -163.4(2) . 2_655
Y1 O3 In1 O3 0.0 . 2_655
Si2 O3 In1 Y1 -163.4(2) . .
O4 Y1 In1 C25 45.6(2) . 2_655
O4 Y1 In1 C25 -134.4(2) 2_655 2_655
O3 Y1 In1 C25 83.2(2) . 2_655
O3 Y1 In1 C25 -96.8(2) 2_655 2_655
O1 Y1 In1 C25 -34.2(2) 2_655 2_655
O1 Y1 In1 C25 145.8(2) . 2_655
In2 Y1 In1 C25 -2.95(19) . 2_655
In2 Y1 In1 C25 177.05(19) 2_655 2_655
O4 Y1 In1 C25 -134.4(2) . .
O4 Y1 In1 C25 45.6(2) 2_655 .
O3 Y1 In1 C25 -96.8(2) . .
O3 Y1 In1 C25 83.2(2) 2_655 .
O1 Y1 In1 C25 145.8(2) 2_655 .
O1 Y1 In1 C25 -34.2(2) . .
In2 Y1 In1 C25 177.05(19) . .
In2 Y1 In1 C25 -2.95(19) 2_655 .
O4 Y1 In1 O3 -37.54(15) . .
O4 Y1 In1 O3 142.46(15) 2_655 .
O3 Y1 In1 O3 180.0 2_655 .
O1 Y1 In1 O3 -117.31(13) 2_655 .
O1 Y1 In1 O3 62.69(13) . .
In2 Y1 In1 O3 -86.11(11) . .
In2 Y1 In1 O3 93.89(11) 2_655 .
O4 Y1 In1 O3 142.46(15) . 2_655
O4 Y1 In1 O3 -37.54(15) 2_655 2_655
O3 Y1 In1 O3 180.0 . 2_655
O1 Y1 In1 O3 62.69(13) 2_655 2_655
O1 Y1 In1 O3 -117.31(13) . 2_655
In2 Y1 In1 O3 93.89(11) . 2_655
In2 Y1 In1 O3 -86.11(11) 2_655 2_655
C26 O4 In2 C28 79.4(4) . .
Y1 O4 In2 C28 -91.0(3) . .
C26 O4 In2 C27 -72.5(4) . .
Y1 O4 In2 C27 117.0(2) . .
C26 O4 In2 O1 -176.4(3) . 2_655
Y1 O4 In2 O1 13.19(11) . 2_655
C26 O4 In2 Y1 170.4(4) . .
O4 Y1 In2 C28 98.1(3) . .
O4 Y1 In2 C28 -11.4(3) 2_655 .
O3 Y1 In2 C28 161.0(3) . .
O3 Y1 In2 C28 -110.5(3) 2_655 .
O1 Y1 In2 C28 -102.0(3) 2_655 .
O1 Y1 In2 C28 60.3(3) . .
In2 Y1 In2 C28 24.0(3) 2_655 .
In1 Y1 In2 C28 -156.0(3) . .
O4 Y1 In2 C27 -80.1(3) . .
O4 Y1 In2 C27 170.4(2) 2_655 .
O3 Y1 In2 C27 -17.2(2) . .
O3 Y1 In2 C27 71.3(2) 2_655 .
O1 Y1 In2 C27 79.8(2) 2_655 .
O1 Y1 In2 C27 -117.9(2) . .
In2 Y1 In2 C27 -154.1(2) 2_655 .
In1 Y1 In2 C27 25.9(2) . .
O4 Y1 In2 O4 -109.49(18) 2_655 .
O3 Y1 In2 O4 62.92(15) . .
O3 Y1 In2 O4 151.42(15) 2_655 .
O1 Y1 In2 O4 159.92(17) 2_655 .
O1 Y1 In2 O4 -37.77(15) . .
In2 Y1 In2 O4 -74.03(13) 2_655 .
In1 Y1 In2 O4 105.97(13) . .
O4 Y1 In2 O1 -159.92(17) . 2_655
O4 Y1 In2 O1 90.58(14) 2_655 2_655
O3 Y1 In2 O1 -97.00(14) . 2_655
O3 Y1 In2 O1 -8.51(13) 2_655 2_655
O1 Y1 In2 O1 162.30(11) . 2_655
In2 Y1 In2 O1 126.04(11) 2_655 2_655
In1 Y1 In2 O1 -53.96(11) . 2_655
